data_2100913
loop_
_publ_author_name
'Kooijman, H.'
'Kanters, J. A.'
'Kroon, J.'
'Kelder, J.'

_publ_section_title
;
 Structure and conformation of the muscarinic agonists
 3-(3-amino-1,2,4-oxadiazol-5-yl)-1-azabicyclo[2.2.2]octane and
 1,2,5,6-tetrahydro-1-methyl-3-pyridinecarboxaldehyde oxime and related
 tertiary amine, quaternary ammonium and sulfonium analogues
;
_journal_issue 2
_journal_name_full 'Acta Crystallographica Section B'
_journal_page_first 356
_journal_page_last 366
_journal_paper_doi 10.1107/S0108768192008383
_journal_volume 49
_journal_year 1993
_chemical_formula_moiety 'C7 H13 N2 O1,Cl'
_chemical_formula_sum 'C7 H13 Cl N2 O'
_chemical_formula_weight 176.64
_space_group_IT_number 2
_space_group_name_Hall '-P 1'
_space_group_name_H-M_alt 'P -1'
_symmetry_cell_setting triclinic
_symmetry_space_group_name_Hall '-P 1'
_symmetry_space_group_name_H-M 'P -1'
_cell_angle_alpha 89.72(3)
_cell_angle_beta 87.78(4)
_cell_angle_gamma 75.69(4)
_cell_formula_units_Z 2
_cell_length_a 6.843(3)
_cell_length_b 6.997(3)
_cell_length_c 9.837(4)
_cell_volume 456.0(3)
_diffrn_radiation_type Mo
_diffrn_radiation_wavelength 0.71073
_exptl_absorpt_coefficient_mu 0.37
_exptl_crystal_density_diffrn 1.286
_exptl_crystal_F_000 188
_cod_data_source_file ab0288.cif
_cod_data_source_block ab0288_structure_2_of_2
_cod_original_formula_sum 'C7 H13 Cl N2 O1'
_cod_database_code 2100913

loop_
_space_group_symop_id
_space_group_symop_operation_xyz
1 x,y,z
2 -x,-y,-z

loop_
_atom_site_label
_atom_site_fract_x
_atom_site_fract_y
_atom_site_fract_z
_atom_site_U_iso_or_equiv
O(10) .3658(2) .7037(2) .24060(10) .0561(4)
N(1) .1821(2) .7197(2) -.31290(10) .0382(3)
N(9) .3420(2) .7261(2) .09930(10) .0435(4)
C(2) .3269(3) .7491(3) -.4229(2) .0522(5)
C(3) -.0284(3) .8387(2) -.3342(2) .0467(4)
C(4) -.1728(3) .7754(3) -.2337(2) .0501(5)
C(5) -.0938(3) .7508(2) -.0938(2) .0437(4)
C(6) .0966(2) .7457(2) -.06740(10) .0356(4)
C(7) .2515(2) .7597(2) -.17640(10) .0374(4)
C(8) .1622(2) .7253(2) .0724(2) .0403(4)
Cl(1) .22435(6) .27513(5) .66177(4) .04740(10)
H(11) .17538 .59836 -.31203 .0529
H(21) .27434 .71682 -.50689 .071
H(22) .32163 .89020 -.42093 .071
H(23) .45756 .65258 -.41014 .071
H(31) -.06149 .8224 -.43057 .0529
H(32) -.02814 .97964 -.32070 .0529
H(41) -.2996 .87827 -.23121 .0529
H(42) -.19636 .65015 -.26863 .0529
H(51) -.17560 .72834 -.02212 .0529
H(71) .2773 .89027 -.17709 .0529
H(72) .37649 .65641 -.15971 .0529
H(81) .07515 .71060 .14066 .0529
H(101) .48604 .71967 .25382 .071

loop_
_geom_angle_atom_site_label_1
_geom_angle_atom_site_label_2
_geom_angle_atom_site_label_3
_geom_angle
C(2) N(1) C(3) 112.40(10)
C(2) N(1) C(7) 111.20(10)
C(3) N(1) C(7) 111.20(10)
O(10) N(9) C(8) 109.20(10)
N(1) C(3) C(4) 109.60(10)
C(3) C(4) C(5) 112.1(2)
C(4) C(5) C(6) 123.0(2)
C(5) C(6) C(7) 122.80(10)
C(5) C(6) C(8) 120.00(10)
C(7) C(6) C(8) 117.20(10)
N(1) C(7) C(6) 110.70(10)
N(9) C(8) C(6) 120.60(10)
N(9) O(10) H(101) 104.89(4)
C(2) N(1) H(11) 109.75(4)
C(3) N(1) H(11) 105.69(4)
C(7) N(1) H(11) 106.22(4)
N(1) C(2) H(21) 106.26(4)
N(1) C(2) H(22) 105.29(4)
N(1) C(2) H(23) 108.29(4)
H(21) C(2) H(22) 109.50(4)
H(21) C(2) H(23) 107.70(4)
H(22) C(2) H(23) 119.11(4)
N(1) C(3) H(31) 108.57(4)
N(1) C(3) H(32) 106.84(4)
C(4) C(3) H(31) 112.69(4)
C(4) C(3) H(32) 111.37(4)
H(31) C(3) H(32) 107.59(4)
C(3) C(4) H(41) 107.76(4)
C(3) C(4) H(42) 107.16(4)
C(5) C(4) H(41) 108.59(4)
C(5) C(4) H(42) 111.35(4)
H(41) C(4) H(42) 109.77(4)
C(4) C(5) H(51) 119.73(4)
C(6) C(5) H(51) 117.04(4)
N(1) C(7) H(71) 108.67(4)
N(1) C(7) H(72) 107.35(4)
C(6) C(7) H(71) 110.71(4)
C(6) C(7) H(72) 108.30(4)
H(71) C(7) H(72) 111.08(4)
N(9) C(8) H(81) 119.34(4)
C(6) C(8) H(81) 120.04(4)

loop_
_geom_bond_atom_site_label_1
_geom_bond_atom_site_label_2
_geom_bond_distance
O(10) N(9) 1.410(2)
N(1) C(2) 1.487(2)
N(1) C(3) 1.497(2)
N(1) C(7) 1.492(2)
N(9) C(8) 1.270(2)
C(3) C(4) 1.512(3)
C(4) C(5) 1.492(3)
C(5) C(6) 1.330(3)
C(6) C(7) 1.498(2)
C(6) C(8) 1.458(2)
O(10) H(101) 0.8717(4)
N(1) H(11) 0.8613(4)
C(2) H(21) 0.9636(4)
C(2) H(22) 0.9789(4)
C(2) H(23) 0.9903(4)
C(3) H(31) 0.9966(4)
C(3) H(32) 0.9962(4)
C(4) H(41) 0.9804(4)
C(4) H(42) 0.9947(4)
C(5) H(51) 0.9204(4)
C(7) H(71) 0.9727(4)
C(7) H(72) 0.9922(4)
C(8) H(81) 0.9029(4)
